data_4341843
loop_
_publ_author_name
'Schachner, J\"org A'
'Terfassa, Belina'
'Peschel, Lydia M.'
'Zwettler, Niklas'
'Belaj, Ferdinand'
'Cias, Pawel'
'Gescheidt, Georg'
'M\"osch-Zanetti, Nadia C'

_publ_section_title
;
 Oxorhenium(V) Complexes with Phenolate-Oxazoline Ligands: Influence of
 the Isomeric Form on the O-Atom-Transfer Reactivity.
;
_journal_name_full 'Inorganic chemistry'
_journal_page_first 141202093244006
_journal_paper_doi 10.1021/ic501932c
_journal_year 2014
_chemical_compound_source 'synthetical product'
_chemical_formula_moiety 'C27 H23 Cl2 N O3 P Re,  2(C2 H3 N)'
_chemical_formula_sum 'C31 H29 Cl2 N3 O3 P Re'
_chemical_formula_weight 779.64
_chemical_name_systematic
; dichloro[2-[4,5-dihydro-2-oxazolyl-\kN3]phenolato-\kO]oxo(triphenyl-
phosphine)-rhenium(V) bis(acetonitrile) solvate
;
_space_group_IT_number 2
_symmetry_cell_setting triclinic
_symmetry_space_group_name_Hall '-P 1'
_symmetry_space_group_name_H-M 'P -1'
_atom_sites_solution_hydrogens geom
_atom_sites_solution_primary direct
_atom_sites_solution_secondary difmap
_audit_creation_method 'manual edited SHELXL-97 .cif file'
_cell_angle_alpha 88.8977(14)
_cell_angle_beta 86.1595(13)
_cell_angle_gamma 65.6757(13)
_cell_formula_units_Z 2
_cell_length_a 10.4136(4)
_cell_length_b 11.0975(4)
_cell_length_c 14.2203(5)
_cell_measurement_reflns_used 9823
_cell_measurement_temperature 100(2)
_cell_measurement_theta_max 30.75
_cell_measurement_theta_min 2.46
_cell_volume 1494.06(10)
_computing_cell_refinement 'Bruker SAINT'
_computing_data_collection 'Bruker APEX2'
_computing_data_reduction 'Bruker SAINT'
_computing_molecular_graphics 'modified ORTEP (Johnson, 1965)'
_computing_publication_material 'SHELXL-97 (Sheldrick, 2008)'
_computing_structure_refinement 'SHELXL-97 (Sheldrick, 2008)'
_computing_structure_solution 'SHELXS-97 (Sheldrick, 2008)'
_diffrn_ambient_temperature 100(2)
_diffrn_measured_fraction_theta_full 0.996
_diffrn_measured_fraction_theta_max 0.996
_diffrn_measurement_device_type 'Bruker APEX-II CCD'
_diffrn_measurement_method '\f and \w scans'
_diffrn_radiation_monochromator graphite
_diffrn_radiation_source 'fine-focus sealed tube'
_diffrn_radiation_type MoK\a
_diffrn_radiation_wavelength 0.71073
_diffrn_reflns_av_R_equivalents 0.0217
_diffrn_reflns_av_sigmaI/netI 0.0219
_diffrn_reflns_limit_h_max 14
_diffrn_reflns_limit_h_min -14
_diffrn_reflns_limit_k_max 15
_diffrn_reflns_limit_k_min -14
_diffrn_reflns_limit_l_max 20
_diffrn_reflns_limit_l_min -16
_diffrn_reflns_number 25345
_diffrn_reflns_theta_full 30.00
_diffrn_reflns_theta_max 30.00
_diffrn_reflns_theta_min 2.01
_diffrn_standards_number 0
_exptl_absorpt_coefficient_mu 4.337
_exptl_absorpt_correction_T_max 1.000
_exptl_absorpt_correction_T_min 0.736
_exptl_absorpt_correction_type multi-scan
_exptl_absorpt_process_details 'Bruker SADABS'
_exptl_crystal_colour green
_exptl_crystal_density_diffrn 1.733
_exptl_crystal_density_method 'not measured'
_exptl_crystal_description block
_exptl_crystal_F_000 768
_exptl_crystal_size_max 0.20
_exptl_crystal_size_mid 0.16
_exptl_crystal_size_min 0.14
_refine_diff_density_max 1.980
_refine_diff_density_min -1.173
_refine_diff_density_rms 0.089
_refine_ls_extinction_method none
_refine_ls_goodness_of_fit_ref 1.040
_refine_ls_hydrogen_treatment refU
_refine_ls_matrix_type full
_refine_ls_number_parameters 380
_refine_ls_number_reflns 8703
_refine_ls_number_restraints 0
_refine_ls_restrained_S_all 1.040
_refine_ls_R_factor_all 0.0183
_refine_ls_R_factor_gt 0.0164
_refine_ls_shift/su_max 0.004
_refine_ls_shift/su_mean 0.000
_refine_ls_structure_factor_coef Fsqd
_refine_ls_weighting_details 'calc w=1/[\s^2^(Fo^2^)+(0.0222P)^2^+0.7917P] where P=(Fo^2^+2Fc^2^)/3'
_refine_ls_weighting_scheme calc
_refine_ls_wR_factor_gt 0.0409
_refine_ls_wR_factor_ref 0.0419
_reflns_number_gt 8253
_reflns_number_total 8703
_reflns_threshold_expression >2sigma(I)
_cod_data_source_file ic501932c_si_002.cif
_cod_data_source_block BT193
_cod_original_cell_volume 1494.06(9)
_cod_database_code 4341843

loop_
_symmetry_equiv_pos_as_xyz
'x, y, z'
'-x, -y, -z'

loop_
_atom_site_label
_atom_site_type_symbol
_atom_site_fract_x
_atom_site_fract_y
_atom_site_fract_z
_atom_site_U_iso_or_equiv
_atom_site_adp_type
_atom_site_occupancy
_atom_site_symmetry_multiplicity
_atom_site_calc_flag
_atom_site_refinement_flags
Re1 Re 0.796360(6) 0.504483(6) 0.767233(4) 0.00936(2) Uani 1 1 d .
O1 O 0.77321(13) 0.49616(12) 0.65136(8) 0.0145(2) Uani 1 1 d .
Cl1 Cl 0.63105(4) 0.72845(4) 0.79994(3) 0.01711(8) Uani 1 1 d .
Cl2 Cl 0.97660(4) 0.58310(4) 0.75727(3) 0.01539(7) Uani 1 1 d .
O11 O 0.46953(13) 0.38640(13) 0.87287(9) 0.0162(2) Uani 1 1 d .
C12 C 0.58984(17) 0.40282(16) 0.87284(11) 0.0121(3) Uani 1 1 d .
N13 N 0.62396(14) 0.45267(14) 0.79734(10) 0.0116(2) Uani 1 1 d .
C14 C 0.50863(18) 0.48636(18) 0.73264(12) 0.0165(3) Uani 1 1 d .
H141 H 0.5460 0.4521 0.6682 0.018(4) Uiso 1 1 calc R
H142 H 0.4528 0.5831 0.7301 0.018(4) Uiso 1 1 calc R
C15 C 0.42033(19) 0.41659(18) 0.77787(12) 0.0170(3) Uani 1 1 d .
H151 H 0.3183 0.4753 0.7799 0.030(5) Uiso 1 1 calc R
H152 H 0.4372 0.3347 0.7427 0.030(5) Uiso 1 1 calc R
O21 O 0.81520(12) 0.47321(11) 0.90232(8) 0.0118(2) Uani 1 1 d .
C21 C 0.78120(17) 0.39977(15) 0.96750(11) 0.0114(3) Uani 1 1 d .
C22 C 0.66858(17) 0.36395(16) 0.95645(11) 0.0123(3) Uani 1 1 d .
C23 C 0.63276(19) 0.29089(17) 1.02701(12) 0.0161(3) Uani 1 1 d .
H23 H 0.5551 0.2684 1.0206 0.022(3) Uiso 1 1 calc R
C24 C 0.7106(2) 0.25165(18) 1.10591(12) 0.0177(3) Uani 1 1 d .
H24 H 0.6874 0.2009 1.1531 0.022(3) Uiso 1 1 calc R
C25 C 0.82287(19) 0.28669(17) 1.11591(12) 0.0163(3) Uani 1 1 d .
H25 H 0.8764 0.2590 1.1699 0.022(3) Uiso 1 1 calc R
C26 C 0.85757(18) 0.36163(17) 1.04795(11) 0.0143(3) Uani 1 1 d .
H26 H 0.9329 0.3868 1.0562 0.022(3) Uiso 1 1 calc R
P1 P 0.97160(4) 0.27293(4) 0.75215(3) 0.01001(7) Uani 1 1 d .
C31 C 0.89498(17) 0.15593(16) 0.78300(11) 0.0126(3) Uani 1 1 d .
C32 C 0.93282(19) 0.07431(17) 0.86139(12) 0.0166(3) Uani 1 1 d .
H32 H 1.0059 0.0740 0.8980 0.028(3) Uiso 1 1 calc R
C33 C 0.8636(2) -0.00695(18) 0.88616(14) 0.0213(4) Uani 1 1 d .
H33 H 0.8890 -0.0618 0.9400 0.028(3) Uiso 1 1 calc R
C34 C 0.7582(2) -0.00775(19) 0.83256(15) 0.0225(4) Uani 1 1 d .
H34 H 0.7123 -0.0642 0.8491 0.028(3) Uiso 1 1 calc R
C35 C 0.7191(2) 0.07349(19) 0.75473(14) 0.0203(3) Uani 1 1 d .
H35 H 0.6460 0.0731 0.7184 0.028(3) Uiso 1 1 calc R
C36 C 0.78657(18) 0.15541(17) 0.72990(12) 0.0162(3) Uani 1 1 d .
H36 H 0.7592 0.2113 0.6767 0.028(3) Uiso 1 1 calc R
C41 C 1.12726(17) 0.22300(16) 0.82009(11) 0.0120(3) Uani 1 1 d .
C42 C 1.23769(19) 0.09920(17) 0.80164(13) 0.0178(3) Uani 1 1 d .
H42 H 1.2310 0.0436 0.7540 0.022(3) Uiso 1 1 calc R
C43 C 1.3571(2) 0.05741(18) 0.85278(15) 0.0222(4) Uani 1 1 d .
H43 H 1.4326 -0.0264 0.8396 0.022(3) Uiso 1 1 calc R
C44 C 1.36639(19) 0.13811(18) 0.92337(14) 0.0200(3) Uani 1 1 d .
H44 H 1.4481 0.1091 0.9585 0.022(3) Uiso 1 1 calc R
C45 C 1.25709(18) 0.26031(17) 0.94252(12) 0.0163(3) Uani 1 1 d .
H45 H 1.2633 0.3148 0.9912 0.022(3) Uiso 1 1 calc R
C46 C 1.13790(18) 0.30350(16) 0.89043(12) 0.0135(3) Uani 1 1 d .
H46 H 1.0635 0.3882 0.9029 0.022(3) Uiso 1 1 calc R
C51 C 1.04322(17) 0.23411(16) 0.63057(11) 0.0128(3) Uani 1 1 d .
C52 C 1.0832(2) 0.32498(18) 0.58145(13) 0.0184(3) Uani 1 1 d .
H52 H 1.0727 0.4045 0.6116 0.025(3) Uiso 1 1 calc R
C53 C 1.1382(2) 0.29894(19) 0.48863(13) 0.0220(4) Uani 1 1 d .
H53 H 1.1657 0.3607 0.4556 0.025(3) Uiso 1 1 calc R
C54 C 1.1533(2) 0.18360(19) 0.44391(12) 0.0207(4) Uani 1 1 d .
H54 H 1.1881 0.1676 0.3798 0.025(3) Uiso 1 1 calc R
C55 C 1.1173(2) 0.09184(19) 0.49291(12) 0.0191(3) Uani 1 1 d .
H55 H 1.1303 0.0116 0.4629 0.025(3) Uiso 1 1 calc R
C56 C 1.06210(19) 0.11668(17) 0.58642(12) 0.0162(3) Uani 1 1 d .
H56 H 1.0375 0.0534 0.6198 0.025(3) Uiso 1 1 calc R
N6 N 0.5276(3) 0.2648(3) 0.55541(16) 0.0482(6) Uani 1 1 d .
C61 C 0.5262(2) 0.2011(3) 0.49407(16) 0.0334(5) Uani 1 1 d .
C62 C 0.5259(3) 0.1187(3) 0.41588(17) 0.0360(5) Uani 1 1 d .
H621 H 0.6177 0.0429 0.4084 0.077(7) Uiso 1 1 calc R
H622 H 0.5085 0.1706 0.3579 0.077(7) Uiso 1 1 calc R
H623 H 0.4514 0.0872 0.4287 0.077(7) Uiso 1 1 calc R
N7 N 0.7874(2) 0.19267(19) 0.33768(13) 0.0311(4) Uani 1 1 d .
C71 C 0.7800(2) 0.2790(2) 0.38308(14) 0.0242(4) Uani 1 1 d .
C72 C 0.7686(2) 0.3907(2) 0.44031(16) 0.0319(5) Uani 1 1 d .
H721 H 0.7990 0.4496 0.4018 0.102(9) Uiso 1 1 calc R
H722 H 0.8289 0.3584 0.4934 0.102(9) Uiso 1 1 calc R
H723 H 0.6703 0.4392 0.4643 0.102(9) Uiso 1 1 calc R

loop_
_atom_site_aniso_label
_atom_site_aniso_U_11
_atom_site_aniso_U_22
_atom_site_aniso_U_33
_atom_site_aniso_U_23
_atom_site_aniso_U_13
_atom_site_aniso_U_12
Re1 0.00963(3) 0.00973(3) 0.00891(3) -0.00089(2) -0.00048(2) -0.00417(2)
O1 0.0153(6) 0.0176(6) 0.0123(5) 0.0010(4) -0.0013(4) -0.0086(5)
Cl1 0.01483(17) 0.01085(16) 0.02339(19) -0.00203(14) -0.00052(15) -0.00302(14)
Cl2 0.01590(17) 0.01701(17) 0.01619(17) -0.00026(13) -0.00130(14) -0.00967(15)
O11 0.0127(5) 0.0234(6) 0.0162(6) -0.0011(5) -0.0004(4) -0.0112(5)
C12 0.0101(7) 0.0118(7) 0.0143(7) -0.0035(5) 0.0013(6) -0.0047(6)
N13 0.0093(6) 0.0133(6) 0.0127(6) -0.0024(5) -0.0015(5) -0.0050(5)
C14 0.0125(7) 0.0204(8) 0.0172(8) -0.0001(6) -0.0048(6) -0.0070(6)
C15 0.0142(7) 0.0235(8) 0.0160(8) -0.0022(6) -0.0035(6) -0.0100(7)
O21 0.0127(5) 0.0131(5) 0.0105(5) -0.0013(4) 0.0000(4) -0.0063(4)
C21 0.0118(7) 0.0112(7) 0.0101(7) -0.0024(5) 0.0012(5) -0.0036(6)
C22 0.0122(7) 0.0123(7) 0.0119(7) -0.0028(5) 0.0009(5) -0.0046(6)
C23 0.0170(8) 0.0172(8) 0.0164(8) -0.0016(6) 0.0012(6) -0.0095(6)
C24 0.0209(8) 0.0177(8) 0.0151(7) 0.0013(6) 0.0019(6) -0.0089(7)
C25 0.0181(8) 0.0167(8) 0.0121(7) 0.0005(6) -0.0009(6) -0.0053(6)
C26 0.0136(7) 0.0155(7) 0.0129(7) -0.0025(6) 0.0001(6) -0.0053(6)
P1 0.01025(17) 0.01027(17) 0.00986(17) -0.00167(13) 0.00002(14) -0.00460(14)
C31 0.0122(7) 0.0114(7) 0.0142(7) -0.0038(5) 0.0023(6) -0.0051(6)
C32 0.0159(8) 0.0154(8) 0.0182(8) 0.0002(6) 0.0003(6) -0.0066(6)
C33 0.0215(9) 0.0170(8) 0.0252(9) 0.0029(7) 0.0029(7) -0.0085(7)
C34 0.0208(9) 0.0178(8) 0.0318(10) -0.0032(7) 0.0061(7) -0.0120(7)
C35 0.0162(8) 0.0218(9) 0.0260(9) -0.0068(7) 0.0010(7) -0.0108(7)
C36 0.0155(8) 0.0166(8) 0.0166(7) -0.0032(6) 0.0004(6) -0.0068(6)
C41 0.0111(7) 0.0126(7) 0.0127(7) -0.0001(5) -0.0005(5) -0.0053(6)
C42 0.0152(8) 0.0143(8) 0.0221(8) -0.0052(6) -0.0015(6) -0.0039(6)
C43 0.0144(8) 0.0146(8) 0.0333(10) -0.0039(7) -0.0056(7) -0.0008(6)
C44 0.0153(8) 0.0179(8) 0.0275(9) 0.0026(7) -0.0082(7) -0.0066(7)
C45 0.0154(8) 0.0173(8) 0.0174(8) -0.0008(6) -0.0033(6) -0.0075(6)
C46 0.0124(7) 0.0141(7) 0.0140(7) -0.0009(6) 0.0001(6) -0.0054(6)
C51 0.0117(7) 0.0151(7) 0.0114(7) -0.0022(5) 0.0004(5) -0.0054(6)
C52 0.0207(8) 0.0176(8) 0.0175(8) -0.0039(6) 0.0048(6) -0.0094(7)
C53 0.0243(9) 0.0224(9) 0.0180(8) -0.0002(7) 0.0070(7) -0.0095(7)
C54 0.0201(8) 0.0265(9) 0.0122(7) -0.0038(6) 0.0031(6) -0.0068(7)
C55 0.0203(8) 0.0213(8) 0.0157(8) -0.0074(6) 0.0024(6) -0.0087(7)
C56 0.0175(8) 0.0163(8) 0.0154(7) -0.0035(6) 0.0010(6) -0.0078(6)
N6 0.0455(13) 0.0644(16) 0.0351(12) -0.0146(11) 0.0009(10) -0.0230(12)
C61 0.0268(11) 0.0480(14) 0.0252(10) 0.0020(9) -0.0024(8) -0.0150(10)
C62 0.0326(12) 0.0530(15) 0.0270(11) -0.0042(10) -0.0043(9) -0.0215(11)
N7 0.0372(10) 0.0308(9) 0.0222(8) 0.0028(7) -0.0018(7) -0.0109(8)
C71 0.0206(9) 0.0315(10) 0.0179(8) 0.0046(7) -0.0034(7) -0.0078(8)
C72 0.0290(11) 0.0383(12) 0.0291(11) -0.0070(9) -0.0036(9) -0.0139(10)

loop_
_atom_type_symbol
_atom_type_description
_atom_type_scat_dispersion_real
_atom_type_scat_dispersion_imag
_atom_type_scat_source
C C 0.0033 0.0016 'International Tables Vol C Tables 4.2.6.8 and 6.1.1.4'
H H 0.0000 0.0000 'International Tables Vol C Tables 4.2.6.8 and 6.1.1.4'
Cl Cl 0.1484 0.1585 'International Tables Vol C Tables 4.2.6.8 and 6.1.1.4'
N N 0.0061 0.0033 'International Tables Vol C Tables 4.2.6.8 and 6.1.1.4'
O O 0.0106 0.0060 'International Tables Vol C Tables 4.2.6.8 and 6.1.1.4'
P P 0.1023 0.0942 'International Tables Vol C Tables 4.2.6.8 and 6.1.1.4'
Re Re -1.0185 7.2310 'International Tables Vol C Tables 4.2.6.8 and 6.1.1.4'

loop_
_geom_angle_atom_site_label_1
_geom_angle_atom_site_label_2
_geom_angle_atom_site_label_3
_geom_angle
_geom_angle_publ_flag
O1 Re1 O21 165.49(5) yes
O1 Re1 N13 88.16(6) yes
O21 Re1 N13 81.22(5) yes
O1 Re1 Cl2 99.92(4) yes
O21 Re1 Cl2 91.63(4) yes
N13 Re1 Cl2 170.44(4) yes
O1 Re1 Cl1 99.34(4) yes
O21 Re1 Cl1 89.84(4) yes
N13 Re1 Cl1 86.16(4) yes
Cl2 Re1 Cl1 87.482(15) yes
O1 Re1 P1 86.97(4) yes
O21 Re1 P1 83.95(4) yes
N13 Re1 P1 93.99(4) yes
Cl2 Re1 P1 91.550(14) yes
Cl1 Re1 P1 173.687(14) yes
C12 O11 C15 106.77(12) yes
N13 C12 O11 116.22(14) yes
N13 C12 C22 126.37(15) yes
O11 C12 C22 117.41(14) yes
C12 N13 C14 108.12(14) yes
C12 N13 Re1 129.85(11) yes
C14 N13 Re1 121.67(11) yes
N13 C14 C15 102.42(13) yes
N13 C14 H141 111.3 ?
C15 C14 H141 111.3 ?
N13 C14 H142 111.3 ?
C15 C14 H142 111.3 ?
H141 C14 H142 109.2 ?
O11 C15 C14 103.84(13) yes
O11 C15 H151 111.0 ?
C14 C15 H151 111.0 ?
O11 C15 H152 111.0 ?
C14 C15 H152 111.0 ?
H151 C15 H152 109.0 ?
C21 O21 Re1 136.52(10) yes
O21 C21 C26 119.16(15) ?
O21 C21 C22 120.94(14) ?
C26 C21 C22 119.89(15) ?
C21 C22 C23 119.65(15) ?
C21 C22 C12 119.93(14) ?
C23 C22 C12 120.42(15) ?
C24 C23 C22 120.03(16) ?
C24 C23 H23 120.0 ?
C22 C23 H23 120.0 ?
C23 C24 C25 119.91(16) ?
C23 C24 H24 120.0 ?
C25 C24 H24 120.0 ?
C26 C25 C24 120.82(16) ?
C26 C25 H25 119.6 ?
C24 C25 H25 119.6 ?
C25 C26 C21 119.67(16) ?
C25 C26 H26 120.2 ?
C21 C26 H26 120.2 ?
C31 P1 C41 105.20(8) yes
C31 P1 C51 105.73(8) yes
C41 P1 C51 104.11(7) yes
C31 P1 Re1 112.35(5) yes
C41 P1 Re1 117.75(5) yes
C51 P1 Re1 110.72(5) yes
C32 C31 C36 119.16(16) ?
C32 C31 P1 122.32(13) ?
C36 C31 P1 118.34(13) ?
C31 C32 C33 120.19(17) ?
C31 C32 H32 119.9 ?
C33 C32 H32 119.9 ?
C34 C33 C32 120.06(18) ?
C34 C33 H33 120.0 ?
C32 C33 H33 120.0 ?
C33 C34 C35 120.29(17) ?
C33 C34 H34 119.9 ?
C35 C34 H34 119.9 ?
C34 C35 C36 120.10(18) ?
C34 C35 H35 120.0 ?
C36 C35 H35 120.0 ?
C35 C36 C31 120.19(17) ?
C35 C36 H36 119.9 ?
C31 C36 H36 119.9 ?
C46 C41 C42 119.48(15) ?
C46 C41 P1 121.97(12) ?
C42 C41 P1 118.54(13) ?
C43 C42 C41 120.06(16) ?
C43 C42 H42 120.0 ?
C41 C42 H42 120.0 ?
C42 C43 C44 120.06(17) ?
C42 C43 H43 120.0 ?
C44 C43 H43 120.0 ?
C45 C44 C43 120.21(17) ?
C45 C44 H44 119.9 ?
C43 C44 H44 119.9 ?
C44 C45 C46 119.93(16) ?
C44 C45 H45 120.0 ?
C46 C45 H45 120.0 ?
C45 C46 C41 120.25(15) ?
C45 C46 H46 119.9 ?
C41 C46 H46 119.9 ?
C56 C51 C52 119.46(15) ?
C56 C51 P1 122.24(13) ?
C52 C51 P1 118.29(13) ?
C53 C52 C51 119.99(17) ?
C53 C52 H52 120.0 ?
C51 C52 H52 120.0 ?
C54 C53 C52 120.47(17) ?
C54 C53 H53 119.8 ?
C52 C53 H53 119.8 ?
C55 C54 C53 119.76(16) ?
C55 C54 H54 120.1 ?
C53 C54 H54 120.1 ?
C54 C55 C56 120.34(17) ?
C54 C55 H55 119.8 ?
C56 C55 H55 119.8 ?
C51 C56 C55 119.94(16) ?
C51 C56 H56 120.0 ?
C55 C56 H56 120.0 ?
N6 C61 C62 179.4(3) ?
C61 C62 H621 109.5 ?
C61 C62 H622 109.5 ?
H621 C62 H622 109.5 ?
C61 C62 H623 109.5 ?
H621 C62 H623 109.5 ?
H622 C62 H623 109.5 ?
N7 C71 C72 179.1(2) ?
C71 C72 H721 109.5 ?
C71 C72 H722 109.5 ?
H721 C72 H722 109.5 ?
C71 C72 H723 109.5 ?
H721 C72 H723 109.5 ?
H722 C72 H723 109.5 ?

loop_
_geom_bond_atom_site_label_1
_geom_bond_atom_site_label_2
_geom_bond_distance
_geom_bond_publ_flag
Re1 O1 1.6909(12) yes
Re1 O21 1.9539(11) yes
Re1 N13 2.1154(14) yes
Re1 Cl2 2.3692(4) yes
Re1 Cl1 2.4020(4) yes
Re1 P1 2.4668(4) yes
O11 C12 1.3382(19) yes
O11 C15 1.461(2) yes
C12 N13 1.293(2) yes
C12 C22 1.446(2) yes
N13 C14 1.481(2) yes
C14 C15 1.532(2) yes
C14 H141 0.99 ?
C14 H142 0.99 ?
C15 H151 0.99 ?
C15 H152 0.99 ?
O21 C21 1.3466(19) yes
C21 C26 1.395(2) ?
C21 C22 1.403(2) ?
C22 C23 1.404(2) ?
C23 C24 1.385(2) ?
C23 H23 0.95 ?
C24 C25 1.392(3) ?
C24 H24 0.95 ?
C25 C26 1.388(2) ?
C25 H25 0.95 ?
C26 H26 0.95 ?
P1 C31 1.8165(17) yes
P1 C41 1.8214(17) yes
P1 C51 1.8228(16) yes
C31 C32 1.394(2) ?
C31 C36 1.402(2) ?
C32 C33 1.395(2) ?
C32 H32 0.95 ?
C33 C34 1.381(3) ?
C33 H33 0.95 ?
C34 C35 1.387(3) ?
C34 H34 0.95 ?
C35 C36 1.387(2) ?
C35 H35 0.95 ?
C36 H36 0.95 ?
C41 C46 1.393(2) ?
C41 C42 1.397(2) ?
C42 C43 1.387(3) ?
C42 H42 0.95 ?
C43 C44 1.392(3) ?
C43 H43 0.95 ?
C44 C45 1.382(2) ?
C44 H44 0.95 ?
C45 C46 1.392(2) ?
C45 H45 0.95 ?
C46 H46 0.95 ?
C51 C56 1.391(2) ?
C51 C52 1.399(2) ?
C52 C53 1.390(2) ?
C52 H52 0.95 ?
C53 C54 1.386(3) ?
C53 H53 0.95 ?
C54 C55 1.383(3) ?
C54 H54 0.95 ?
C55 C56 1.399(2) ?
C55 H55 0.95 ?
C56 H56 0.95 ?
N6 C61 1.137(3) ?
C61 C62 1.454(3) ?
C62 H621 0.98 ?
C62 H622 0.98 ?
C62 H623 0.98 ?
N7 C71 1.139(3) ?
C71 C72 1.455(3) ?
C72 H721 0.98 ?
C72 H722 0.98 ?
C72 H723 0.98 ?

loop_
_geom_torsion_atom_site_label_1
_geom_torsion_atom_site_label_2
_geom_torsion_atom_site_label_3
_geom_torsion_atom_site_label_4
_geom_torsion
_geom_torsion_publ_flag
C15 O11 C12 C22 -173.01(14) ?
O11 C12 N13 C14 3.80(19) yes
C12 N13 C14 C15 -12.32(18) yes
N13 C14 C15 O11 15.72(17) yes
C14 C15 O11 C12 -14.26(17) yes
C15 O11 C12 N13 7.17(19) yes
C22 C12 N13 C14 -176.01(15) yes
O11 C12 N13 Re1 176.83(11) yes
C22 C12 N13 Re1 -3.0(2) yes
O1 Re1 N13 C12 159.43(15) yes
O21 Re1 N13 C12 -10.65(14) yes
Cl2 Re1 N13 C12 -52.7(3) ?
Cl1 Re1 N13 C12 -101.08(14) ?
P1 Re1 N13 C12 72.59(14) ?
O1 Re1 N13 C14 -28.36(13) ?
O21 Re1 N13 C14 161.56(13) yes
Cl1 Re1 N13 C14 71.13(12) ?
P1 Re1 N13 C14 -115.20(12) ?
Re1 N13 C14 C15 173.96(10) yes
O1 Re1 O21 C21 -16.9(3) ?
N13 Re1 O21 C21 26.51(15) ?
Cl2 Re1 O21 C21 -159.88(14) ?
Cl1 Re1 O21 C21 112.65(14) ?
P1 Re1 O21 C21 -68.49(14) ?
Re1 O21 C21 C26 154.87(12) ?
Re1 O21 C21 C22 -26.6(2) ?
O21 C21 C22 C23 -177.98(14) ?
C26 C21 C22 C23 0.6(2) ?
O21 C21 C22 C12 1.8(2) ?
C26 C21 C22 C12 -179.66(15) ?
N13 C12 C22 C21 11.0(3) ?
O11 C12 C22 C21 -168.79(14) ?
N13 C12 C22 C23 -169.24(16) ?
O11 C12 C22 C23 11.0(2) ?
C21 C22 C23 C24 -1.6(2) ?
C12 C22 C23 C24 178.62(16) ?
C22 C23 C24 C25 1.1(3) ?
C23 C24 C25 C26 0.5(3) ?
C24 C25 C26 C21 -1.5(3) ?
O21 C21 C26 C25 179.57(15) ?
C22 C21 C26 C25 1.0(2) ?
O1 Re1 P1 C31 -93.87(7) ?
O21 Re1 P1 C31 74.80(7) ?
N13 Re1 P1 C31 -5.93(7) ?
Cl2 Re1 P1 C31 166.28(6) ?
O1 Re1 P1 C41 143.67(7) ?
O21 Re1 P1 C41 -47.66(7) ?
N13 Re1 P1 C41 -128.39(7) ?
Cl2 Re1 P1 C41 43.82(6) ?
O1 Re1 P1 C51 24.09(7) ?
O21 Re1 P1 C51 -167.24(7) ?
N13 Re1 P1 C51 112.04(7) ?
Cl2 Re1 P1 C51 -75.76(6) ?
C41 P1 C31 C32 15.39(16) ?
C51 P1 C31 C32 125.21(14) ?
Re1 P1 C31 C32 -113.91(13) ?
C41 P1 C31 C36 -169.49(13) ?
C51 P1 C31 C36 -59.67(15) ?
Re1 P1 C31 C36 61.21(14) ?
C36 C31 C32 C33 0.2(3) ?
P1 C31 C32 C33 175.28(14) ?
C31 C32 C33 C34 0.6(3) ?
C32 C33 C34 C35 -1.0(3) ?
C33 C34 C35 C36 0.5(3) ?
C34 C35 C36 C31 0.3(3) ?
C32 C31 C36 C35 -0.7(3) ?
P1 C31 C36 C35 -175.95(13) ?
C31 P1 C41 C46 -115.09(14) ?
C51 P1 C41 C46 133.93(14) ?
Re1 P1 C41 C46 10.94(16) ?
C31 P1 C41 C42 63.84(15) ?
C51 P1 C41 C42 -47.14(15) ?
Re1 P1 C41 C42 -170.13(12) ?
C46 C41 C42 C43 -0.3(3) ?
P1 C41 C42 C43 -179.28(15) ?
C41 C42 C43 C44 0.8(3) ?
C42 C43 C44 C45 -0.3(3) ?
C43 C44 C45 C46 -0.7(3) ?
C44 C45 C46 C41 1.1(3) ?
C42 C41 C46 C45 -0.6(2) ?
P1 C41 C46 C45 178.30(13) ?
C31 P1 C51 C56 -14.41(17) ?
C41 P1 C51 C56 96.19(15) ?
Re1 P1 C51 C56 -136.34(13) ?
C31 P1 C51 C52 167.10(14) ?
C41 P1 C51 C52 -82.31(15) ?
Re1 P1 C51 C52 45.17(15) ?
C56 C51 C52 C53 1.5(3) ?
P1 C51 C52 C53 -179.98(15) ?
C51 C52 C53 C54 0.3(3) ?
C52 C53 C54 C55 -2.0(3) ?
C53 C54 C55 C56 1.9(3) ?
C52 C51 C56 C55 -1.6(3) ?
P1 C51 C56 C55 179.92(14) ?
C54 C55 C56 C51 -0.1(3) ?
